data_4516305
loop_
_publ_author_name
'Varughese, Sunil'
'Hoser, Anna A.'
'Jarzembska, Katarzyna N.'
'Pedireddi, V. R.'
'Wo\'zniak, Krzysztof'

_publ_section_title
;
 Positional Isomerism and Conformational Flexibility Directed Structural
 Variations in the Molecular Complexes of Dihydroxybenzoic Acids
;
_journal_issue 8
_journal_name_full 'Crystal Growth &amp; Design'
_journal_page_first 3832
_journal_paper_doi 10.1021/acs.cgd.5b00471
_journal_volume 15
_journal_year 2015
_chemical_formula_moiety 'C12 H12 N2, C7 H6 O4'
_chemical_formula_sum 'C19 H18 N2 O4'
_chemical_formula_weight 338.35
_chemical_name_systematic
; 
 1,2-bis(4-pyridyl)ethane-3,4-dihydroxybenzoic acid complex 
;
_space_group_IT_number 2
_space_group_name_Hall '-P 1'
_space_group_name_H-M_alt 'P -1'
_symmetry_cell_setting triclinic
_symmetry_space_group_name_H-M 'P -1'
_atom_sites_solution_hydrogens geom
_atom_sites_solution_primary direct
_atom_sites_solution_secondary difmap
_audit_creation_method SHELXL-97
_cell_angle_alpha 86.24(2)
_cell_angle_beta 86.33(1)
_cell_angle_gamma 77.38(2)
_cell_formula_units_Z 4
_cell_length_a 9.174(2)
_cell_length_b 12.815(3)
_cell_length_c 14.399(3)
_cell_measurement_temperature 298(2)
_cell_volume 1646.2(6)
_computing_cell_refinement SMART
_computing_data_collection SMART
_computing_data_reduction SAINTPLUS
_computing_structure_refinement 'SHELXTL (Sheldrick, 1997)'
_computing_structure_solution 'SHELXTL (Sheldrick, 1990)'
_diffrn_ambient_temperature 298(2)
_diffrn_measured_fraction_theta_full 0.999
_diffrn_measured_fraction_theta_max 0.999
_diffrn_measurement_device_type 'Bruker, APEX, CCD-Area Detector'
_diffrn_measurement_method SMART
_diffrn_radiation_monochromator graphite
_diffrn_radiation_source 'fine-focus sealed tube'
_diffrn_radiation_type MoK\a
_diffrn_radiation_wavelength 0.71073
_diffrn_reflns_av_R_equivalents 0.0331
_diffrn_reflns_av_sigmaI/netI 0.0280
_diffrn_reflns_limit_h_max 10
_diffrn_reflns_limit_h_min -10
_diffrn_reflns_limit_k_max 15
_diffrn_reflns_limit_k_min -15
_diffrn_reflns_limit_l_max 17
_diffrn_reflns_limit_l_min -17
_diffrn_reflns_number 22376
_diffrn_reflns_theta_full 25.00
_diffrn_reflns_theta_max 25.00
_diffrn_reflns_theta_min 2.77
_exptl_absorpt_coefficient_mu 0.097
_exptl_absorpt_correction_T_max 0.9894
_exptl_absorpt_correction_T_min 0.9743
_exptl_absorpt_correction_type empirical
_exptl_absorpt_process_details 'SADABS; Sheldrick, 1996'
_exptl_crystal_colour Colorless
_exptl_crystal_density_diffrn 1.365
_exptl_crystal_density_method 'not measured'
_exptl_crystal_description Blocks
_exptl_crystal_F_000 712
_exptl_crystal_size_max 0.27
_exptl_crystal_size_mid 0.18
_exptl_crystal_size_min 0.11
_refine_diff_density_max 1.500
_refine_diff_density_min -0.529
_refine_diff_density_rms 0.064
_refine_ls_extinction_coef 0.014(2)
_refine_ls_extinction_expression Fc^*^=kFc[1+0.001xFc^2^\l^3^/sin(2\q)]^-1/4^
_refine_ls_extinction_method SHELXL
_refine_ls_goodness_of_fit_ref 1.096
_refine_ls_hydrogen_treatment constr
_refine_ls_matrix_type full
_refine_ls_number_parameters 452
_refine_ls_number_reflns 5779
_refine_ls_number_restraints 0
_refine_ls_restrained_S_all 1.096
_refine_ls_R_factor_all 0.0613
_refine_ls_R_factor_gt 0.0515
_refine_ls_shift/su_max 0.001
_refine_ls_shift/su_mean 0.000
_refine_ls_structure_factor_coef Fsqd
_refine_ls_weighting_details 'calc w=1/[\s^2^(Fo^2^)+(0.0989P)^2^+0.6228P] where P=(Fo^2^+2Fc^2^)/3'
_refine_ls_weighting_scheme calc
_refine_ls_wR_factor_gt 0.1506
_refine_ls_wR_factor_ref 0.1596
_reflns_number_gt 4643
_reflns_number_total 5779
_reflns_threshold_expression >2sigma(I)
_cod_data_source_file cg5b00471_si_011.cif
_cod_data_source_block 34DHB-bpyea
_cod_depositor_comments
;
The following automatic conversions were performed:

data item '_symmetry_cell_setting' value 'Triclinic' was changed to
'triclinic' in accordance with the
/home/saulius/struct/COD-crude-data/automatic-downloads/DataCite-retrospective/ACS/depositions/lib/dictionaries/cif_core.dic
dictionary named 'cif_core.dic' version 2.4.2 last updated on
2011-04-26.

Automatic conversion script
Id: cif_fix_values 6909 2019-04-08 15:41:33Z antanas 
;
_cod_database_code 4516305

loop_
_symmetry_equiv_pos_as_xyz
'x, y, z'
'-x, -y, -z'

loop_
_atom_site_label
_atom_site_type_symbol
_atom_site_fract_x
_atom_site_fract_y
_atom_site_fract_z
_atom_site_U_iso_or_equiv
_atom_site_adp_type
_atom_site_occupancy
_atom_site_symmetry_multiplicity
_atom_site_calc_flag
_atom_site_refinement_flags
C11 C 0.0648(2) 0.68676(16) 0.49714(13) 0.0169(4) Uani 1 1 d .
C12 C 0.0727(2) 0.68214(16) 0.40015(13) 0.0160(4) Uani 1 1 d .
H12 H 0.1195 0.6188 0.3730 0.019 Uiso 1 1 calc R
C13 C 0.0115(2) 0.77123(16) 0.34401(13) 0.0156(4) Uani 1 1 d .
C14 C -0.0523(2) 0.86859(16) 0.38526(14) 0.0161(4) Uani 1 1 d .
C15 C -0.0610(2) 0.87218(16) 0.48173(14) 0.0182(4) Uani 1 1 d .
H15 H -0.1051 0.9360 0.5091 0.022 Uiso 1 1 calc R
C16 C -0.0048(2) 0.78214(16) 0.53773(14) 0.0182(4) Uani 1 1 d .
H16 H -0.0135 0.7852 0.6022 0.022 Uiso 1 1 calc R
C17 C 0.1342(2) 0.59322(16) 0.55774(14) 0.0181(4) Uani 1 1 d .
C21 C 0.1357(2) 0.57326(15) 1.03411(13) 0.0165(4) Uani 1 1 d .
C22 C 0.0030(2) 0.65057(16) 1.03018(13) 0.0168(4) Uani 1 1 d .
H22 H -0.0450 0.6770 1.0853 0.020 Uiso 1 1 calc R
C23 C -0.0592(2) 0.68896(15) 0.94642(14) 0.0162(4) Uani 1 1 d .
C24 C 0.0147(2) 0.64870(16) 0.86344(13) 0.0171(4) Uani 1 1 d .
C25 C 0.1466(2) 0.57127(16) 0.86685(13) 0.0173(4) Uani 1 1 d .
H25 H 0.1947 0.5447 0.8118 0.021 Uiso 1 1 calc R
C26 C 0.2077(2) 0.53293(16) 0.95165(14) 0.0171(4) Uani 1 1 d .
H26 H 0.2959 0.4808 0.9533 0.020 Uiso 1 1 calc R
C27 C 0.1951(2) 0.53404(16) 1.12634(14) 0.0170(4) Uani 1 1 d .
C31 C 0.5572(2) 0.33064(17) 0.28497(15) 0.0233(5) Uani 1 1 d .
H31 H 0.6192 0.3491 0.2359 0.028 Uiso 1 1 calc R
C32 C 0.6216(2) 0.26417(17) 0.35721(15) 0.0221(5) Uani 1 1 d .
H32 H 0.7247 0.2393 0.3563 0.027 Uiso 1 1 calc R
C33 C 0.5318(2) 0.23425(16) 0.43158(14) 0.0178(4) Uani 1 1 d .
C34 C 0.3791(2) 0.27647(17) 0.42923(14) 0.0209(5) Uani 1 1 d .
H34 H 0.3147 0.2600 0.4778 0.025 Uiso 1 1 calc R
C35 C 0.3229(2) 0.34327(17) 0.35413(14) 0.0221(5) Uani 1 1 d .
H35 H 0.2204 0.3708 0.3538 0.027 Uiso 1 1 calc R
C36 C 0.6041(2) 0.15910(17) 0.50886(14) 0.0198(5) Uani 1 1 d .
H36B H 0.6637 0.1963 0.5426 0.024 Uiso 1 1 calc R
H36A H 0.6717 0.0989 0.4810 0.024 Uiso 1 1 calc R
C37 C 0.4967(2) 0.11610(16) 0.57824(14) 0.0183(4) Uani 1 1 d .
H37B H 0.4321 0.1762 0.6082 0.022 Uiso 1 1 calc R
H37A H 0.4338 0.0820 0.5441 0.022 Uiso 1 1 calc R
C38 C 0.7760(2) -0.05482(17) 0.74147(14) 0.0209(5) Uani 1 1 d .
H38 H 0.8775 -0.0663 0.7514 0.025 Uiso 1 1 calc R
C39 C 0.7193(2) 0.01953(16) 0.67140(14) 0.0186(5) Uani 1 1 d .
H39 H 0.7817 0.0575 0.6369 0.022 Uiso 1 1 calc R
C310 C 0.5687(2) 0.03702(15) 0.65303(13) 0.0165(4) Uani 1 1 d .
C311 C 0.4827(2) -0.02171(17) 0.70921(14) 0.0207(5) Uani 1 1 d .
H311 H 0.3812 -0.0130 0.6999 0.025 Uiso 1 1 calc R
C312 C 0.5481(2) -0.09287(17) 0.77878(14) 0.0215(5) Uani 1 1 d .
H312 H 0.4877 -0.1301 0.8159 0.026 Uiso 1 1 calc R
C41 C 0.5137(2) 0.37706(17) 0.66158(14) 0.0222(5) Uani 1 1 d .
H41 H 0.5754 0.4076 0.6194 0.027 Uiso 1 1 calc R
C42 C 0.5758(3) 0.3151(2) 0.73757(16) 0.0333(6) Uani 1 1 d .
H42 H 0.6776 0.3055 0.7461 0.040 Uiso 1 1 calc R
C43 C 0.4857(3) 0.2668(2) 0.80175(16) 0.0364(6) Uani 1 1 d .
C44 C 0.3347(3) 0.28762(19) 0.78551(16) 0.0304(6) Uani 1 1 d .
H44 H 0.2698 0.2585 0.8265 0.037 Uiso 1 1 calc R
C45 C 0.2801(2) 0.35062(17) 0.70974(15) 0.0215(5) Uani 1 1 d .
H45 H 0.1779 0.3639 0.7012 0.026 Uiso 1 1 calc R
C46 C 0.5440(3) 0.1918(3) 0.88413(19) 0.0449(7) Uani 1 1 d .
H46B H 0.4840 0.2161 0.9397 0.054 Uiso 1 1 calc R
H46A H 0.5295 0.1209 0.8736 0.054 Uiso 1 1 calc R
C47 C 0.7014(3) 0.1836(2) 0.90176(16) 0.0369(6) Uani 1 1 d .
H47B H 0.7190 0.2553 0.9039 0.044 Uiso 1 1 calc R
H47A H 0.7623 0.1500 0.8498 0.044 Uiso 1 1 calc R
C48 C 0.8406(3) -0.04225(18) 1.07994(15) 0.0250(5) Uani 1 1 d .
H48 H 0.8620 -0.1167 1.0836 0.030 Uiso 1 1 calc R
C49 C 0.7852(3) 0.01049(19) 0.99854(15) 0.0291(5) Uani 1 1 d .
H49 H 0.7697 -0.0284 0.9492 0.035 Uiso 1 1 calc R
C410 C 0.7529(3) 0.12107(18) 0.99060(15) 0.0246(5) Uani 1 1 d .
C411 C 0.7766(2) 0.17437(17) 1.06698(15) 0.0219(5) Uani 1 1 d .
H411 H 0.7552 0.2488 1.0653 0.026 Uiso 1 1 calc R
C412 C 0.8326(2) 0.11557(17) 1.14564(15) 0.0214(5) Uani 1 1 d .
H412 H 0.8489 0.1526 1.1961 0.026 Uiso 1 1 calc R
N31 N 0.4096(2) 0.36992(14) 0.28208(12) 0.0214(4) Uani 1 1 d .
N32 N 0.6934(2) -0.11105(14) 0.79567(12) 0.0202(4) Uani 1 1 d .
N41 N 0.3674(2) 0.39430(13) 0.64697(12) 0.0190(4) Uani 1 1 d .
N42 N 0.86484(19) 0.00844(14) 1.15342(12) 0.0206(4) Uani 1 1 d .
O13 O 0.01168(16) 0.77141(11) 0.24920(9) 0.0189(3) Uani 1 1 d .
H13 H 0.0525 0.7119 0.2320 0.028 Uiso 1 1 calc R
O14 O -0.10696(16) 0.96008(11) 0.33457(10) 0.0208(3) Uani 1 1 d .
H14 H -0.0960 0.9486 0.2789 0.031 Uiso 1 1 calc R
O17A O 0.09852(18) 0.58450(12) 0.64161(10) 0.0258(4) Uani 1 1 d .
O17B O 0.23790(17) 0.52210(12) 0.51666(10) 0.0239(4) Uani 1 1 d .
H17B H 0.2705 0.4732 0.5545 0.036 Uiso 1 1 calc R
O23 O -0.18976(16) 0.76295(11) 0.94751(10) 0.0214(3) Uani 1 1 d .
H23 H -0.2149 0.7792 0.8939 0.032 Uiso 1 1 calc R
O24 O -0.04886(16) 0.69076(11) 0.78281(9) 0.0212(3) Uani 1 1 d .
H24 H 0.0025 0.6633 0.7384 0.032 Uiso 1 1 calc R
O27A O 0.13734(17) 0.57279(11) 1.20017(9) 0.0213(3) Uani 1 1 d .
O27B O 0.31231(17) 0.45597(12) 1.12398(10) 0.0240(4) Uani 1 1 d .
H27B H 0.3387 0.4385 1.1772 0.036 Uiso 1 1 calc R

loop_
_atom_site_aniso_label
_atom_site_aniso_U_11
_atom_site_aniso_U_22
_atom_site_aniso_U_33
_atom_site_aniso_U_23
_atom_site_aniso_U_13
_atom_site_aniso_U_12
C11 0.0149(10) 0.0205(11) 0.0146(10) 0.0028(8) -0.0022(8) -0.0031(8)
C12 0.0145(10) 0.0167(10) 0.0160(10) -0.0011(8) -0.0006(8) -0.0019(8)
C13 0.0138(10) 0.0207(11) 0.0131(10) 0.0017(8) -0.0024(7) -0.0058(8)
C14 0.0111(10) 0.0186(10) 0.0183(10) 0.0045(8) -0.0035(8) -0.0032(8)
C15 0.0169(11) 0.0175(10) 0.0186(10) -0.0011(8) -0.0009(8) 0.0001(8)
C16 0.0180(11) 0.0230(11) 0.0123(10) 0.0012(8) -0.0015(8) -0.0021(8)
C17 0.0192(11) 0.0194(11) 0.0152(10) -0.0007(8) -0.0023(8) -0.0031(9)
C21 0.0195(11) 0.0154(10) 0.0158(10) 0.0028(8) -0.0037(8) -0.0069(8)
C22 0.0196(11) 0.0174(10) 0.0137(10) -0.0005(8) 0.0009(8) -0.0051(8)
C23 0.0165(10) 0.0141(10) 0.0184(10) 0.0004(8) -0.0012(8) -0.0047(8)
C24 0.0225(11) 0.0161(10) 0.0140(10) 0.0035(8) -0.0039(8) -0.0074(8)
C25 0.0220(11) 0.0179(10) 0.0124(10) -0.0016(8) 0.0015(8) -0.0055(8)
C26 0.0185(11) 0.0144(10) 0.0176(10) 0.0012(8) -0.0019(8) -0.0024(8)
C27 0.0214(11) 0.0143(10) 0.0163(10) 0.0012(8) -0.0017(8) -0.0067(9)
C31 0.0248(12) 0.0252(12) 0.0198(11) 0.0060(9) -0.0011(9) -0.0072(9)
C32 0.0176(11) 0.0250(12) 0.0236(11) 0.0020(9) -0.0037(9) -0.0047(9)
C33 0.0203(11) 0.0165(10) 0.0175(10) -0.0015(8) -0.0027(8) -0.0052(8)
C34 0.0199(11) 0.0243(11) 0.0173(10) 0.0015(8) -0.0013(8) -0.0029(9)
C35 0.0214(11) 0.0221(11) 0.0211(11) -0.0002(9) -0.0034(9) -0.0004(9)
C36 0.0172(11) 0.0211(11) 0.0197(11) 0.0016(8) -0.0034(8) -0.0010(9)
C37 0.0180(11) 0.0180(10) 0.0182(10) 0.0006(8) -0.0034(8) -0.0018(8)
C38 0.0143(10) 0.0273(12) 0.0200(11) 0.0014(9) -0.0041(8) -0.0014(9)
C39 0.0182(11) 0.0211(11) 0.0166(10) 0.0008(8) 0.0011(8) -0.0055(9)
C310 0.0187(11) 0.0146(10) 0.0154(10) -0.0027(8) -0.0017(8) -0.0012(8)
C311 0.0152(11) 0.0247(11) 0.0217(11) 0.0014(9) -0.0025(8) -0.0037(9)
C312 0.0222(12) 0.0217(11) 0.0209(11) 0.0034(8) -0.0015(9) -0.0065(9)
C41 0.0207(11) 0.0283(12) 0.0185(11) 0.0011(9) 0.0001(8) -0.0082(9)
C42 0.0176(12) 0.0583(17) 0.0232(12) 0.0077(11) -0.0042(9) -0.0081(11)
C43 0.0235(13) 0.0559(17) 0.0243(13) 0.0126(11) 0.0001(10) -0.0016(12)
C44 0.0204(12) 0.0358(14) 0.0292(13) 0.0140(10) 0.0055(10) 0.0003(10)
C45 0.0169(11) 0.0213(11) 0.0258(11) 0.0012(9) -0.0028(9) -0.0032(9)
C46 0.0380(16) 0.0596(19) 0.0340(15) 0.0157(13) -0.0011(12) -0.0097(14)
C47 0.0422(15) 0.0414(15) 0.0213(12) 0.0088(11) -0.0041(11) 0.0008(12)
C48 0.0344(13) 0.0188(11) 0.0216(11) 0.0019(9) -0.0043(9) -0.0050(10)
C49 0.0408(14) 0.0272(13) 0.0200(11) -0.0024(9) -0.0073(10) -0.0071(11)
C410 0.0244(12) 0.0285(12) 0.0192(11) 0.0065(9) -0.0001(9) -0.0044(10)
C411 0.0192(11) 0.0181(11) 0.0273(12) 0.0054(9) -0.0004(9) -0.0038(9)
C412 0.0190(11) 0.0226(11) 0.0223(11) -0.0006(9) -0.0047(8) -0.0033(9)
N31 0.0250(10) 0.0203(9) 0.0184(9) 0.0014(7) -0.0054(7) -0.0031(8)
N32 0.0210(10) 0.0205(9) 0.0177(9) 0.0009(7) -0.0021(7) -0.0018(7)
N41 0.0218(10) 0.0167(9) 0.0176(9) 0.0000(7) -0.0020(7) -0.0019(7)
N42 0.0202(9) 0.0216(10) 0.0186(9) 0.0027(7) -0.0029(7) -0.0025(7)
O13 0.0231(8) 0.0196(8) 0.0125(7) 0.0007(5) -0.0024(6) -0.0009(6)
O14 0.0252(8) 0.0193(8) 0.0149(7) 0.0033(6) -0.0032(6) 0.0013(6)
O17A 0.0316(9) 0.0268(9) 0.0130(8) 0.0044(6) 0.0008(6) 0.0042(7)
O17B 0.0302(9) 0.0200(8) 0.0153(7) 0.0038(6) 0.0001(6) 0.0064(7)
O23 0.0217(8) 0.0240(8) 0.0154(7) 0.0017(6) -0.0035(6) 0.0016(6)
O24 0.0263(8) 0.0232(8) 0.0116(7) 0.0005(6) -0.0033(6) 0.0004(6)
O27A 0.0278(8) 0.0207(8) 0.0137(7) 0.0003(6) -0.0024(6) -0.0018(6)
O27B 0.0270(9) 0.0250(8) 0.0158(7) 0.0028(6) -0.0047(6) 0.0032(7)

loop_
_atom_type_symbol
_atom_type_description
_atom_type_scat_dispersion_real
_atom_type_scat_dispersion_imag
_atom_type_scat_source
C C 0.0033 0.0016 'International Tables Vol C Tables 4.2.6.8 and 6.1.1.4'
H H 0.0000 0.0000 'International Tables Vol C Tables 4.2.6.8 and 6.1.1.4'
N N 0.0061 0.0033 'International Tables Vol C Tables 4.2.6.8 and 6.1.1.4'
O O 0.0106 0.0060 'International Tables Vol C Tables 4.2.6.8 and 6.1.1.4'

loop_
_geom_angle_atom_site_label_1
_geom_angle_atom_site_label_2
_geom_angle_atom_site_label_3
_geom_angle
C16 C11 C12 119.52(18)
C16 C11 C17 119.25(18)
C12 C11 C17 121.19(18)
C13 C12 C11 120.68(18)
O13 C13 C12 123.71(18)
O13 C13 C14 116.86(17)
C12 C13 C14 119.42(18)
O14 C14 C15 117.93(18)
O14 C14 C13 122.66(18)
C15 C14 C13 119.41(18)
C16 C15 C14 120.98(19)
C15 C16 C11 119.87(18)
O17A C17 O17B 122.38(19)
O17A C17 C11 122.27(18)
O17B C17 C11 115.33(17)
C22 C21 C26 119.41(18)
C22 C21 C27 119.01(18)
C26 C21 C27 121.56(19)
C23 C22 C21 121.69(18)
O23 C23 C22 118.75(17)
O23 C23 C24 122.60(17)
C22 C23 C24 118.64(19)
O24 C24 C25 123.58(18)
O24 C24 C23 116.43(18)
C25 C24 C23 119.99(18)
C24 C25 C26 120.83(18)
C25 C26 C21 119.44(19)
O27A C27 O27B 122.52(18)
O27A C27 C21 122.60(19)
O27B C27 C21 114.88(17)
N31 C31 C32 123.1(2)
C31 C32 C33 119.9(2)
C34 C33 C32 116.85(19)
C34 C33 C36 124.04(18)
C32 C33 C36 119.11(18)
C35 C34 C33 119.76(19)
N31 C35 C34 123.0(2)
C33 C36 C37 115.42(17)
C310 C37 C36 115.57(17)
N32 C38 C39 123.97(19)
C38 C39 C310 119.62(19)
C39 C310 C311 116.47(18)
C39 C310 C37 123.55(18)
C311 C310 C37 119.97(18)
C312 C311 C310 120.01(19)
N32 C312 C311 123.64(19)
N41 C41 C42 122.1(2)
C41 C42 C43 120.3(2)
C44 C43 C42 116.2(2)
C44 C43 C46 119.2(2)
C42 C43 C46 124.5(2)
C45 C44 C43 120.6(2)
N41 C45 C44 123.0(2)
C47 C46 C43 115.3(2)
C46 C47 C410 114.9(2)
N42 C48 C49 123.2(2)
C410 C49 C48 119.9(2)
C49 C410 C411 117.2(2)
C49 C410 C47 122.7(2)
C411 C410 C47 120.0(2)
C412 C411 C410 119.2(2)
N42 C412 C411 123.8(2)
C35 N31 C31 117.31(18)
C312 N32 C38 116.27(18)
C41 N41 C45 117.82(18)
C48 N42 C412 116.70(18)

loop_
_geom_bond_atom_site_label_1
_geom_bond_atom_site_label_2
_geom_bond_distance
C11 C16 1.396(3)
C11 C12 1.398(3)
C11 C17 1.485(3)
C12 C13 1.389(3)
C13 O13 1.365(2)
C13 C14 1.409(3)
C14 O14 1.355(2)
C14 C15 1.389(3)
C15 C16 1.385(3)
C17 O17A 1.235(2)
C17 O17B 1.306(3)
C21 C22 1.393(3)
C21 C26 1.394(3)
C21 C27 1.483(3)
C22 C23 1.382(3)
C23 O23 1.356(2)
C23 C24 1.406(3)
C24 O24 1.359(2)
C24 C25 1.388(3)
C25 C26 1.391(3)
C27 O27A 1.241(2)
C27 O27B 1.299(3)
C31 N31 1.340(3)
C31 C32 1.378(3)
C32 C33 1.394(3)
C33 C34 1.389(3)
C33 C36 1.510(3)
C34 C35 1.387(3)
C35 N31 1.339(3)
C36 C37 1.520(3)
C37 C310 1.510(3)
C38 N32 1.338(3)
C38 C39 1.386(3)
C39 C310 1.390(3)
C310 C311 1.394(3)
C311 C312 1.383(3)
C312 N32 1.337(3)
C41 N41 1.339(3)
C41 C42 1.386(3)
C42 C43 1.404(3)
C43 C44 1.385(3)
C43 C46 1.524(3)
C44 C45 1.368(3)
C45 N41 1.345(3)
C46 C47 1.463(4)
C47 C410 1.509(3)
C48 N42 1.332(3)
C48 C49 1.382(3)
C49 C410 1.382(3)
C410 C411 1.385(3)
C411 C412 1.381(3)
C412 N42 1.338(3)
